data_4128841
loop_
_publ_author_name
'Bhardwaj, Rajni M.'
'McMahon, Jennifer A.'
'Nyman, Jonas'
'Price, Louise S.'
'Konar, Sumit'
'Oswald, Iain D. H.'
'Pulham, Colin R.'
'Price, Sarah L.'
'Reutzel-Edens, Susan M'

_publ_section_title
;
 A Prolific Solvate Former, Galunisertib, under the Pressure of Crystal
 Structure Prediction, Produces Ten Diverse Polymorphs.
;
_journal_issue 35
_journal_name_full 'Journal of the American Chemical Society'
_journal_page_first 13887
_journal_page_last 13897
_journal_paper_doi 10.1021/jacs.9b06634
_journal_volume 141
_journal_year 2019
_chemical_formula_moiety 'C22 H19 N5 O'
_chemical_formula_sum 'C22 H19 N5 O'
_chemical_formula_weight 369.42
_space_group_crystal_system triclinic
_space_group_IT_number 2
_space_group_name_Hall '-P 1'
_space_group_name_H-M_alt 'P -1'
_atom_sites_solution_hydrogens geom
_audit_creation_method SHELXL-2016/6
_cell_angle_alpha 81.906(13)
_cell_angle_beta 78.799(14)
_cell_angle_gamma 75.258(15)
_cell_formula_units_Z 2
_cell_length_a 7.7119(14)
_cell_length_b 8.9111(17)
_cell_length_c 14.617(2)
_cell_measurement_reflns_used 5433
_cell_measurement_temperature 100(2)
_cell_measurement_theta_max 72.28
_cell_measurement_theta_min 5.16
_cell_volume 948.5(3)
_computing_cell_refinement 'SAINT 7.46A (Bruker-AXS, 2011)'
_computing_data_collection 'APEX2 v2011.4.0 (Bruker-AXS, 2011)'
_computing_data_reduction 'SAINT 7.46A (Bruker-AXS, 2011)'
_computing_structure_refinement 'SHELXL-2016/6 (Sheldrick, 2016)'
_computing_structure_solution 'SHELXT (Sheldrick, 2015)'
_diffrn_ambient_temperature 100(2)
_diffrn_detector_area_resol_mean 10.4
_diffrn_measured_fraction_theta_full 0.933
_diffrn_measured_fraction_theta_max 0.941
_diffrn_measurement_device_type 'Bruker Photon 100 CMOS'
_diffrn_measurement_method '\f and \w scans'
_diffrn_radiation_monochromator 'Incoatec I\mS multilayer optics'
_diffrn_radiation_source 'I\mS micro-focus sealed tube'
_diffrn_radiation_type CuK\a
_diffrn_radiation_wavelength 1.54178
_diffrn_reflns_av_R_equivalents 0.0439
_diffrn_reflns_av_unetI/netI 0.0451
_diffrn_reflns_Laue_measured_fraction_full 0.933
_diffrn_reflns_Laue_measured_fraction_max 0.941
_diffrn_reflns_limit_h_max 9
_diffrn_reflns_limit_h_min -9
_diffrn_reflns_limit_k_max 10
_diffrn_reflns_limit_k_min -8
_diffrn_reflns_limit_l_max 17
_diffrn_reflns_limit_l_min -18
_diffrn_reflns_number 10787
_diffrn_reflns_point_group_measured_fraction_full 0.933
_diffrn_reflns_point_group_measured_fraction_max 0.941
_diffrn_reflns_theta_full 25.000
_diffrn_reflns_theta_max 72.365
_diffrn_reflns_theta_min 3.096
_diffrn_source 'I\mS micro-focus sealed tube'
_exptl_absorpt_coefficient_mu 0.666
_exptl_absorpt_correction_T_max 0.7536
_exptl_absorpt_correction_T_min 0.6245
_exptl_absorpt_correction_type multi-scan
_exptl_absorpt_process_details 'SADABS (Sheldrick, 2009)'
_exptl_crystal_colour white
_exptl_crystal_density_diffrn 1.293
_exptl_crystal_description tabular
_exptl_crystal_F_000 388
_exptl_crystal_size_max 0.462
_exptl_crystal_size_mid 0.202
_exptl_crystal_size_min 0.084
_refine_diff_density_max 0.269
_refine_diff_density_min -0.239
_refine_diff_density_rms 0.052
_refine_ls_extinction_coef 0.0061(11)
_refine_ls_extinction_expression Fc^*^=kFc[1+0.001xFc^2^\l^3^/sin(2\q)]^-1/4^
_refine_ls_extinction_method 'SHELXL-2016/6 (Sheldrick 2016)'
_refine_ls_goodness_of_fit_ref 1.139
_refine_ls_hydrogen_treatment constr
_refine_ls_matrix_type full
_refine_ls_number_parameters 255
_refine_ls_number_reflns 3532
_refine_ls_number_restraints 0
_refine_ls_restrained_S_all 1.139
_refine_ls_R_factor_all 0.0701
_refine_ls_R_factor_gt 0.0598
_refine_ls_shift/su_max 0.000
_refine_ls_shift/su_mean 0.000
_refine_ls_structure_factor_coef Fsqd
_refine_ls_weighting_details 'w=1/[\s^2^(Fo^2^)+(0.0296P)^2^+1.0236P] where P=(Fo^2^+2Fc^2^)/3'
_refine_ls_weighting_scheme calc
_refine_ls_wR_factor_gt 0.1348
_refine_ls_wR_factor_ref 0.1421
_reflns_Friedel_coverage 0.000
_reflns_number_gt 3049
_reflns_number_total 3532
_reflns_threshold_expression 'I > 2\s(I)'
_cod_data_source_file ja9b06634_si_001.cif
_cod_data_source_block Galunisertib_FORM_III
_cod_database_code 4128841
_shelx_shelxl_version_number 2016/6
_shelx_space_group_comment
;
The symmetry employed for this shelxl refinement is uniquely defined
by the following loop, which should always be used as a source of
symmetry information in preference to the above space-group names.
They are only intended as comments.
;
_shelx_estimated_absorpt_t_min 0.748
_shelx_estimated_absorpt_t_max 0.946

loop_
_space_group_symop_operation_xyz
'x, y, z'
'-x, -y, -z'

loop_
_atom_site_label
_atom_site_type_symbol
_atom_site_fract_x
_atom_site_fract_y
_atom_site_fract_z
_atom_site_U_iso_or_equiv
_atom_site_adp_type
_atom_site_occupancy
_atom_site_site_symmetry_order
_atom_site_calc_flag
_atom_site_refinement_flags_posn
_atom_site_refinement_flags_adp
O1 O 0.7069(2) 0.0149(2) 0.01464(11) 0.0385(5) Uani 1 1 d . .
N3 N 0.3064(2) 0.3816(2) 0.49949(12) 0.0237(4) Uani 1 1 d . .
N2 N 0.2901(2) 0.4735(2) 0.41858(12) 0.0245(4) Uani 1 1 d . .
N1 N 1.1352(3) 0.0739(2) 0.32788(13) 0.0282(4) Uani 1 1 d . .
N4 N 0.6615(3) 0.5092(2) 0.23646(13) 0.0286(4) Uani 1 1 d . .
N5 N 0.4601(3) 0.0741(2) 0.12460(13) 0.0318(5) Uani 1 1 d . .
H1A H 0.387326 0.068526 0.086354 0.038 Uiso 1 1 calc R U
H1B H 0.414861 0.097205 0.182340 0.038 Uiso 1 1 calc R U
C15 C 0.4699(3) 0.2831(2) 0.50048(15) 0.0228(5) Uani 1 1 d . .
C11 C 0.4537(3) 0.4273(2) 0.36526(15) 0.0237(5) Uani 1 1 d . .
C5 C 0.6984(3) 0.1375(2) 0.24019(14) 0.0222(5) Uani 1 1 d . .
H12 H 0.572945 0.185781 0.255447 0.027 Uiso 1 1 calc R U
C10 C 0.5732(3) 0.3067(2) 0.41361(14) 0.0233(5) Uani 1 1 d . .
C4 C 0.8199(3) 0.1474(2) 0.29903(14) 0.0209(4) Uani 1 1 d . .
C3 C 0.7633(3) 0.2244(2) 0.38291(14) 0.0226(5) Uani 1 1 d . .
C9 C 1.0064(3) 0.0719(2) 0.27570(15) 0.0228(5) Uani 1 1 d . .
C16 C 0.4897(3) 0.5025(2) 0.26894(15) 0.0262(5) Uani 1 1 d . .
C6 C 0.7590(3) 0.0591(2) 0.16142(15) 0.0235(5) Uani 1 1 d . .
C8 C 1.0642(3) -0.0117(3) 0.19550(15) 0.0262(5) Uani 1 1 d . .
H5 H 1.187800 -0.065904 0.181007 0.031 Uiso 1 1 calc R U
C21 C 0.6386(3) 0.0476(3) 0.09516(15) 0.0266(5) Uani 1 1 d . .
C7 C 0.9450(3) -0.0152(3) 0.13898(15) 0.0263(5) Uani 1 1 d . .
H4 H 0.987030 -0.068043 0.083908 0.032 Uiso 1 1 calc R U
C12 C 0.1795(3) 0.3795(3) 0.58785(15) 0.0276(5) Uani 1 1 d . .
H17A H 0.055401 0.382126 0.577728 0.033 Uiso 1 1 calc R U
H17B H 0.174931 0.466960 0.623817 0.033 Uiso 1 1 calc R U
C2 C 0.8933(3) 0.2158(2) 0.43692(16) 0.0269(5) Uani 1 1 d . .
H9 H 0.859797 0.259251 0.495354 0.032 Uiso 1 1 calc R U
C17 C 0.7021(4) 0.5749(3) 0.14833(17) 0.0356(6) Uani 1 1 d . .
C14 C 0.4727(3) 0.1880(3) 0.59339(15) 0.0282(5) Uani 1 1 d . .
H15A H 0.544035 0.222927 0.632212 0.034 Uiso 1 1 calc R U
H15B H 0.522918 0.075737 0.585875 0.034 Uiso 1 1 calc R U
C1 C 1.0760(3) 0.1429(3) 0.40600(17) 0.0304(5) Uani 1 1 d . .
H8 H 1.162775 0.143255 0.444014 0.036 Uiso 1 1 calc R U
C20 C 0.3501(4) 0.5586(3) 0.21650(17) 0.0378(6) Uani 1 1 d . .
H22 H 0.229003 0.551133 0.241621 0.045 Uiso 1 1 calc R U
C13 C 0.2680(3) 0.2216(3) 0.63609(16) 0.0318(5) Uani 1 1 d . .
H16A H 0.212906 0.138655 0.624379 0.038 Uiso 1 1 calc R U
H16B H 0.251455 0.226488 0.704572 0.038 Uiso 1 1 calc R U
C18 C 0.5703(4) 0.6332(3) 0.09187(18) 0.0450(7) Uani 1 1 d . .
H24 H 0.601951 0.677983 0.029851 0.054 Uiso 1 1 calc R U
C19 C 0.3943(4) 0.6257(3) 0.12621(18) 0.0477(7) Uani 1 1 d . .
H23 H 0.302658 0.666298 0.088320 0.057 Uiso 1 1 calc R U
C22 C 0.8964(4) 0.5799(4) 0.11648(19) 0.0505(8) Uani 1 1 d . .
H27A H 0.935867 0.631263 0.161136 0.076 Uiso 1 1 calc R U
H27B H 0.909877 0.638252 0.054504 0.076 Uiso 1 1 calc R U
H27C H 0.971322 0.473364 0.112871 0.076 Uiso 1 1 calc R U

loop_
_atom_site_aniso_label
_atom_site_aniso_U_11
_atom_site_aniso_U_22
_atom_site_aniso_U_33
_atom_site_aniso_U_23
_atom_site_aniso_U_13
_atom_site_aniso_U_12
O1 0.0355(9) 0.0615(12) 0.0226(8) -0.0156(8) -0.0005(7) -0.0157(8)
N3 0.0280(10) 0.0182(9) 0.0238(9) -0.0035(7) -0.0056(7) -0.0014(7)
N2 0.0297(10) 0.0202(9) 0.0225(9) -0.0033(7) -0.0085(7) -0.0003(7)
N1 0.0281(10) 0.0235(9) 0.0334(10) -0.0078(8) -0.0082(8) -0.0016(7)
N4 0.0412(11) 0.0210(9) 0.0231(9) -0.0051(7) -0.0045(8) -0.0052(8)
N5 0.0286(10) 0.0451(12) 0.0255(10) -0.0136(8) -0.0049(8) -0.0096(9)
C15 0.0270(11) 0.0148(10) 0.0274(11) -0.0062(8) -0.0089(9) -0.0006(8)
C11 0.0298(11) 0.0170(10) 0.0251(11) -0.0056(8) -0.0080(9) -0.0026(8)
C5 0.0250(11) 0.0177(10) 0.0230(10) -0.0022(8) -0.0025(8) -0.0043(8)
C10 0.0319(12) 0.0171(10) 0.0216(10) -0.0059(8) -0.0083(9) -0.0022(8)
C4 0.0256(11) 0.0149(9) 0.0223(10) -0.0019(8) -0.0048(8) -0.0045(8)
C3 0.0298(11) 0.0145(9) 0.0232(11) -0.0010(8) -0.0073(9) -0.0029(8)
C9 0.0243(11) 0.0188(10) 0.0262(11) -0.0029(8) -0.0051(8) -0.0058(8)
C16 0.0369(13) 0.0165(10) 0.0236(11) -0.0046(8) -0.0082(9) 0.0003(9)
C6 0.0282(11) 0.0216(10) 0.0221(10) -0.0019(8) -0.0032(9) -0.0093(8)
C8 0.0251(11) 0.0242(11) 0.0282(11) -0.0061(9) -0.0006(9) -0.0046(9)
C21 0.0334(12) 0.0248(11) 0.0227(11) -0.0036(8) -0.0031(9) -0.0089(9)
C7 0.0302(12) 0.0276(11) 0.0228(11) -0.0085(9) 0.0002(9) -0.0102(9)
C12 0.0294(12) 0.0252(11) 0.0275(12) -0.0054(9) -0.0041(9) -0.0042(9)
C2 0.0339(12) 0.0207(10) 0.0265(11) -0.0077(8) -0.0101(9) -0.0002(9)
C17 0.0537(16) 0.0251(12) 0.0264(12) -0.0064(9) -0.0003(11) -0.0091(11)
C14 0.0361(13) 0.0202(11) 0.0249(11) -0.0009(8) -0.0060(9) -0.0005(9)
C1 0.0332(13) 0.0251(11) 0.0347(13) -0.0077(9) -0.0160(10) 0.0001(9)
C20 0.0405(14) 0.0367(13) 0.0295(13) -0.0011(10) -0.0101(11) 0.0050(11)
C13 0.0389(13) 0.0247(11) 0.0283(12) -0.0020(9) -0.0016(10) -0.0046(10)
C18 0.069(2) 0.0338(14) 0.0249(13) 0.0026(10) -0.0061(12) -0.0030(13)
C19 0.0605(19) 0.0426(15) 0.0309(14) 0.0021(11) -0.0157(13) 0.0072(13)
C22 0.068(2) 0.0507(17) 0.0321(14) -0.0059(12) 0.0055(13) -0.0212(15)

loop_
_atom_type_symbol
_atom_type_description
_atom_type_scat_dispersion_real
_atom_type_scat_dispersion_imag
_atom_type_scat_source
C C 0.0181 0.0091 'International Tables Vol C Tables 4.2.6.8 and 6.1.1.4'
H H 0.0000 0.0000 'International Tables Vol C Tables 4.2.6.8 and 6.1.1.4'
N N 0.0311 0.0180 'International Tables Vol C Tables 4.2.6.8 and 6.1.1.4'
O O 0.0492 0.0322 'International Tables Vol C Tables 4.2.6.8 and 6.1.1.4'

loop_
_geom_angle_atom_site_label_1
_geom_angle_atom_site_label_2
_geom_angle_atom_site_label_3
_geom_angle
C15 N3 N2 114.33(18)
C15 N3 C12 115.10(18)
N2 N3 C12 130.41(17)
N3 N2 C11 103.06(16)
C1 N1 C9 116.41(19)
C16 N4 C17 118.3(2)
C21 N5 H1A 120.0
C21 N5 H1B 120.0
H1A N5 H1B 120.0
N3 C15 C10 106.94(18)
N3 C15 C14 109.70(19)
C10 C15 C14 143.4(2)
N2 C11 C10 112.10(19)
N2 C11 C16 119.47(18)
C10 C11 C16 128.4(2)
C6 C5 C4 121.01(19)
C6 C5 H12 119.5
C4 C5 H12 119.5
C15 C10 C11 103.56(18)
C15 C10 C3 126.08(19)
C11 C10 C3 130.36(19)
C5 C4 C9 118.50(18)
C5 C4 C3 123.26(19)
C9 C4 C3 118.20(19)
C2 C3 C4 117.18(19)
C2 C3 C10 120.10(19)
C4 C3 C10 122.69(19)
N1 C9 C8 117.48(19)
N1 C9 C4 123.25(19)
C8 C9 C4 119.27(19)
N4 C16 C20 123.4(2)
N4 C16 C11 115.99(19)
C20 C16 C11 120.6(2)
C5 C6 C7 119.9(2)
C5 C6 C21 123.6(2)
C7 C6 C21 116.50(19)
C7 C8 C9 120.7(2)
C7 C8 H5 119.6
C9 C8 H5 119.6
O1 C21 N5 121.8(2)
O1 C21 C6 119.4(2)
N5 C21 C6 118.87(19)
C8 C7 C6 120.6(2)
C8 C7 H4 119.7
C6 C7 H4 119.7
N3 C12 C13 100.13(17)
N3 C12 H17A 111.7
C13 C12 H17A 111.7
N3 C12 H17B 111.7
C13 C12 H17B 111.7
H17A C12 H17B 109.5
C3 C2 C1 120.2(2)
C3 C2 H9 119.9
C1 C2 H9 119.9
N4 C17 C18 121.6(2)
N4 C17 C22 115.7(2)
C18 C17 C22 122.7(2)
C15 C14 C13 101.71(18)
C15 C14 H15A 111.4
C13 C14 H15A 111.4
C15 C14 H15B 111.4
C13 C14 H15B 111.4
H15A C14 H15B 109.3
N1 C1 C2 124.5(2)
N1 C1 H8 117.7
C2 C1 H8 117.7
C19 C20 C16 117.5(3)
C19 C20 H22 121.3
C16 C20 H22 121.3
C12 C13 C14 106.33(18)
C12 C13 H16A 110.5
C14 C13 H16A 110.5
C12 C13 H16B 110.5
C14 C13 H16B 110.5
H16A C13 H16B 108.7
C19 C18 C17 119.4(2)
C19 C18 H24 120.3
C17 C18 H24 120.3
C18 C19 C20 119.8(3)
C18 C19 H23 120.1
C20 C19 H23 120.1
C17 C22 H27A 109.5
C17 C22 H27B 109.5
H27A C22 H27B 109.5
C17 C22 H27C 109.5
H27A C22 H27C 109.5
H27B C22 H27C 109.5

loop_
_geom_bond_atom_site_label_1
_geom_bond_atom_site_label_2
_geom_bond_distance
O1 C21 1.235(3)
N3 C15 1.342(3)
N3 N2 1.348(2)
N3 C12 1.462(3)
N2 C11 1.346(3)
N1 C1 1.320(3)
N1 C9 1.369(3)
N4 C16 1.331(3)
N4 C17 1.351(3)
N5 C21 1.330(3)
N5 H1A 0.8800
N5 H1B 0.8800
C15 C10 1.382(3)
C15 C14 1.497(3)
C11 C10 1.428(3)
C11 C16 1.478(3)
C5 C6 1.372(3)
C5 C4 1.415(3)
C5 H12 0.9500
C10 C3 1.476(3)
C4 C9 1.421(3)
C4 C3 1.429(3)
C3 C2 1.373(3)
C9 C8 1.415(3)
C16 C20 1.391(3)
C6 C7 1.414(3)
C6 C21 1.496(3)
C8 C7 1.359(3)
C8 H5 0.9500
C7 H4 0.9500
C12 C13 1.537(3)
C12 H17A 0.9900
C12 H17B 0.9900
C2 C1 1.408(3)
C2 H9 0.9500
C17 C18 1.386(4)
C17 C22 1.490(4)
C14 C13 1.549(3)
C14 H15A 0.9900
C14 H15B 0.9900
C1 H8 0.9500
C20 C19 1.387(4)
C20 H22 0.9500
C13 H16A 0.9900
C13 H16B 0.9900
C18 C19 1.368(4)
C18 H24 0.9500
C19 H23 0.9500
C22 H27A 0.9800
C22 H27B 0.9800
C22 H27C 0.9800

loop_
_geom_torsion_atom_site_label_1
_geom_torsion_atom_site_label_2
_geom_torsion_atom_site_label_3
_geom_torsion_atom_site_label_4
_geom_torsion
C15 N3 N2 C11 0.9(2)
C12 N3 N2 C11 176.2(2)
N2 N3 C15 C10 -1.0(2)
C12 N3 C15 C10 -177.05(18)
N2 N3 C15 C14 179.67(17)
C12 N3 C15 C14 3.6(2)
N3 N2 C11 C10 -0.5(2)
N3 N2 C11 C16 179.88(18)
N3 C15 C10 C11 0.6(2)
C14 C15 C10 C11 179.5(3)
N3 C15 C10 C3 179.65(19)
C14 C15 C10 C3 -1.4(4)
N2 C11 C10 C15 -0.1(2)
C16 C11 C10 C15 179.5(2)
N2 C11 C10 C3 -179.0(2)
C16 C11 C10 C3 0.5(4)
C6 C5 C4 C9 -1.1(3)
C6 C5 C4 C3 -178.5(2)
C5 C4 C3 C2 175.5(2)
C9 C4 C3 C2 -1.9(3)
C5 C4 C3 C10 -2.7(3)
C9 C4 C3 C10 179.83(19)
C15 C10 C3 C2 -51.3(3)
C11 C10 C3 C2 127.5(2)
C15 C10 C3 C4 126.9(2)
C11 C10 C3 C4 -54.3(3)
C1 N1 C9 C8 -175.2(2)
C1 N1 C9 C4 4.0(3)
C5 C4 C9 N1 -179.87(19)
C3 C4 C9 N1 -2.3(3)
C5 C4 C9 C8 -0.7(3)
C3 C4 C9 C8 176.91(19)
C17 N4 C16 C20 0.5(3)
C17 N4 C16 C11 179.10(18)
N2 C11 C16 N4 150.02(19)
C10 C11 C16 N4 -29.5(3)
N2 C11 C16 C20 -31.3(3)
C10 C11 C16 C20 149.1(2)
C4 C5 C6 C7 1.0(3)
C4 C5 C6 C21 -178.47(19)
N1 C9 C8 C7 -178.2(2)
C4 C9 C8 C7 2.6(3)
C5 C6 C21 O1 159.9(2)
C7 C6 C21 O1 -19.6(3)
C5 C6 C21 N5 -19.6(3)
C7 C6 C21 N5 160.9(2)
C9 C8 C7 C6 -2.7(3)
C5 C6 C7 C8 0.9(3)
C21 C6 C7 C8 -179.6(2)
C15 N3 C12 C13 -18.7(2)
N2 N3 C12 C13 166.0(2)
C4 C3 C2 C1 4.3(3)
C10 C3 C2 C1 -177.4(2)
C16 N4 C17 C18 -0.5(3)
C16 N4 C17 C22 179.6(2)
N3 C15 C14 C13 13.2(2)
C10 C15 C14 C13 -165.7(3)
C9 N1 C1 C2 -1.5(3)
C3 C2 C1 N1 -2.7(4)
N4 C16 C20 C19 -0.5(4)
C11 C16 C20 C19 -179.1(2)
N3 C12 C13 C14 25.7(2)
C15 C14 C13 C12 -24.3(2)
N4 C17 C18 C19 0.6(4)
C22 C17 C18 C19 -179.5(3)
C17 C18 C19 C20 -0.7(4)
C16 C20 C19 C18 0.6(4)
